data_4316717
loop_
_publ_author_name
'Martin M. Kimani'
'Julia L. Brumaghim'
'Don VanDerveer'

_publ_section_title
;
 Probing the Antioxidant Action of Selenium and Sulfur Using
 Cu(I)-Chalcogenone Tris(pyrazolyl)methane and -borate Complexes
;
_journal_name_full 'Inorganic Chemistry'
_journal_page_first 9200
_journal_page_last 9211
_journal_paper_doi 10.1021/ic100668b
_journal_volume 49
_journal_year 2010
_chemical_formula_moiety 'C20 H30 B Cu N8 S'
_chemical_formula_sum 'C20 H30 B Cu N8 S'
_chemical_formula_weight 488.93
_chemical_properties_physical 'air-sensitive, moisture-sensitive'
_space_group_IT_number 11
_symmetry_cell_setting monoclinic
_symmetry_Int_Tables_number 11
_symmetry_space_group_name_Hall '-P 2yb'
_symmetry_space_group_name_H-M 'P 1 21/m 1'
_atom_sites_solution_hydrogens geom
_atom_sites_solution_primary direct
_atom_sites_solution_secondary difmap
_audit_creation_method SHELXL-97
_cell_angle_alpha 90.00
_cell_angle_beta 91.32(3)
_cell_angle_gamma 90.00
_cell_formula_units_Z 2
_cell_length_a 8.2925(17)
_cell_length_b 11.808(2)
_cell_length_c 11.934(2)
_cell_measurement_reflns_used 5077
_cell_measurement_temperature 165.15
_cell_measurement_theta_max 26.72
_cell_measurement_theta_min 3.02
_cell_volume 1168.2(4)
_computing_cell_refinement 'CrystalClear (Rigaku/MSC,2006)'
_computing_data_collection 'CrystalClear (Rigaku/MSC,2006)'
_computing_data_reduction 'CrystalClear (Rigaku/MSC,2006)'
_computing_molecular_graphics 'SHELXTL 6.10 (Sheldrick,2008)'
_computing_publication_material 'SHELXTL 6.10 (Sheldrick,2008)'
_computing_structure_refinement 'SHELXTL 6.10 (Sheldrick,2008)'
_computing_structure_solution 'SHELXTL 6.10 (Sheldrick,2008)'
_diffrn_ambient_temperature 165.15
_diffrn_detector_area_resol_mean 14.6306
_diffrn_measured_fraction_theta_full 0.989
_diffrn_measured_fraction_theta_max 0.989
_diffrn_measurement_device_type 'Rigaku AFC8S'
_diffrn_measurement_method dtprofit.ref
_diffrn_radiation_monochromator graphite
_diffrn_radiation_probe x-ray
_diffrn_radiation_type MoK\a
_diffrn_radiation_wavelength 0.71073
_diffrn_reflns_av_R_equivalents 0.0179
_diffrn_reflns_av_sigmaI/netI 0.0129
_diffrn_reflns_limit_h_max 9
_diffrn_reflns_limit_h_min -10
_diffrn_reflns_limit_k_max 14
_diffrn_reflns_limit_k_min -14
_diffrn_reflns_limit_l_max 14
_diffrn_reflns_limit_l_min -14
_diffrn_reflns_number 11607
_diffrn_reflns_theta_full 26.74
_diffrn_reflns_theta_max 26.74
_diffrn_reflns_theta_min 3.02
_diffrn_source 'fine-focus sealed tube'
_diffrn_standards_decay_% 0
_diffrn_standards_interval_count 0
_diffrn_standards_interval_time 0
_diffrn_standards_number 0
_exptl_absorpt_coefficient_mu 1.048
_exptl_absorpt_correction_T_max 0.7722
_exptl_absorpt_correction_T_min 0.5913
_exptl_absorpt_correction_type multi-scan
_exptl_absorpt_process_details 'REQAB, CrystalClear'
_exptl_crystal_colour colorless
_exptl_crystal_density_diffrn 1.390
_exptl_crystal_density_method 'not measured'
_exptl_crystal_description prism
_exptl_crystal_F_000 512
_exptl_crystal_size_max 0.56
_exptl_crystal_size_mid 0.30
_exptl_crystal_size_min 0.26
_refine_diff_density_max 0.592
_refine_diff_density_min -0.615
_refine_diff_density_rms 0.075
_refine_ls_extinction_method none
_refine_ls_goodness_of_fit_ref 1.112
_refine_ls_hydrogen_treatment constr
_refine_ls_matrix_type full
_refine_ls_number_parameters 155
_refine_ls_number_reflns 2586
_refine_ls_number_restraints 0
_refine_ls_restrained_S_all 1.112
_refine_ls_R_factor_all 0.0428
_refine_ls_R_factor_gt 0.0408
_refine_ls_shift/su_max 0.013
_refine_ls_shift/su_mean 0.000
_refine_ls_structure_factor_coef Fsqd
_refine_ls_weighting_details 'calc w=1/[\s^2^(Fo^2^)+(0.0608P)^2^+1.0395P] where P=(Fo^2^+2Fc^2^)/3'
_refine_ls_weighting_scheme calc
_refine_ls_wR_factor_gt 0.1062
_refine_ls_wR_factor_ref 0.1094
_reflns_number_gt 2452
_reflns_number_total 2586
_reflns_threshold_expression >2sigma(I)
_cod_data_source_file ic100668b_si_003_7.cif
_cod_data_source_block Tp*Cu(dmit)
_cod_original_cell_volume 1168.3(4)
_cod_original_sg_symbol_H-M 'P 21/m'
_cod_database_code 4316717

loop_
_symmetry_equiv_pos_as_xyz
'x, y, z'
'-x, y+1/2, -z'
'-x, -y, -z'
'x, -y-1/2, z'

loop_
_atom_site_label
_atom_site_type_symbol
_atom_site_fract_x
_atom_site_fract_y
_atom_site_fract_z
_atom_site_U_iso_or_equiv
_atom_site_adp_type
_atom_site_occupancy
_atom_site_symmetry_multiplicity
_atom_site_calc_flag
_atom_site_refinement_flags
_atom_site_disorder_assembly
_atom_site_disorder_group
Cu Cu 0.82967(4) 0.2500 0.86727(3) 0.02270(14) Uani 1 2 d S . .
S S 0.71727(8) 0.2500 1.03418(6) 0.02686(19) Uani 1 2 d S . .
N1 N 0.9471(2) 0.34154(16) 1.17658(15) 0.0261(4) Uani 1 1 d . . .
N3 N 0.7575(2) 0.37415(14) 0.74737(13) 0.0220(3) Uani 1 1 d . . .
N6 N 0.8166(2) 0.35601(14) 0.64226(13) 0.0221(3) Uani 1 1 d . . .
N4 N 1.0608(3) 0.2500 0.8125(2) 0.0212(5) Uani 1 2 d S . .
N5 N 1.0733(3) 0.2500 0.6977(2) 0.0207(5) Uani 1 2 d S . .
B B 0.9213(4) 0.2500 0.6201(3) 0.0219(6) Uani 1 2 d S . .
H0 H 0.9541 0.2500 0.5418 0.026 Uiso 1 2 calc SR . .
C1 C 0.8740(3) 0.2500 1.1295(2) 0.0225(6) Uani 1 2 d S . .
C2 C 0.9096(3) 0.4590(2) 1.1496(2) 0.0370(5) Uani 1 1 d . . .
H2A H 0.8618 0.4631 1.0756 0.055 Uiso 1 1 calc R . .
H2B H 1.0068 0.5031 1.1524 0.055 Uiso 1 1 calc R . .
H2C H 0.8352 0.4882 1.2028 0.055 Uiso 1 1 calc R . .
C3 C 1.0667(3) 0.3070(2) 1.25134(18) 0.0308(5) Uani 1 1 d . . .
H3 H 1.1345 0.3538 1.2938 0.037 Uiso 1 1 calc R . .
C6 C 0.6531(2) 0.45958(17) 0.73828(17) 0.0228(4) Uani 1 1 d . . .
C7 C 0.5671(3) 0.5021(2) 0.8384(2) 0.0326(5) Uani 1 1 d . . .
H7A H 0.6287 0.4840 0.9051 0.049 Uiso 1 1 calc R . .
H7B H 0.4629 0.4670 0.8415 0.049 Uiso 1 1 calc R . .
H7C H 0.5543 0.5827 0.8329 0.049 Uiso 1 1 calc R . .
C8 C 0.6433(3) 0.49699(18) 0.62647(18) 0.0258(4) Uani 1 1 d . . .
H8A H 0.5792 0.5553 0.5978 0.031 Uiso 1 1 calc R . .
C9 C 0.7479(2) 0.42981(18) 0.56802(17) 0.0243(4) Uani 1 1 d . . .
C10 C 0.7868(3) 0.4316(2) 0.44683(19) 0.0324(5) Uiso 1 1 d . . .
H10A H 0.8998 0.4462 0.4388 0.049 Uiso 1 1 calc R . .
H10B H 0.7254 0.4900 0.4097 0.049 Uiso 1 1 calc R . .
H10C H 0.7604 0.3596 0.4138 0.049 Uiso 1 1 calc R . .
C12 C 1.2114(3) 0.2500 0.8550(3) 0.0229(6) Uani 1 2 d S . .
C11 C 1.2417(4) 0.2500 0.9787(3) 0.0347(7) Uani 1 2 d S . .
H11A H 1.1405 0.2500 1.0162 0.052 Uiso 1 2 calc SR . .
H11B H 1.3020 0.3164 0.9997 0.052 Uiso 0.50 1 calc PR . .
H11C H 1.3020 0.1836 0.9997 0.052 Uiso 0.50 1 calc PR . .
C13 C 1.3219(4) 0.2500 0.7685(3) 0.0271(6) Uani 1 2 d S . .
H13A H 1.4338 0.2500 0.7757 0.033 Uiso 1 2 calc SR . .
C14 C 1.2308(3) 0.2500 0.6700(3) 0.0242(6) Uani 1 2 d S . .
C15 C 1.2868(4) 0.2500 0.5527(3) 0.0320(7) Uani 1 2 d S . .
H15A H 1.1952 0.2500 0.5020 0.048 Uiso 1 2 calc SR . .
H15B H 1.3508 0.1836 0.5401 0.048 Uiso 0.50 1 calc PR . .
H15C H 1.3508 0.3164 0.5401 0.048 Uiso 0.50 1 calc PR . .

loop_
_atom_site_aniso_label
_atom_site_aniso_U_11
_atom_site_aniso_U_22
_atom_site_aniso_U_33
_atom_site_aniso_U_23
_atom_site_aniso_U_13
_atom_site_aniso_U_12
Cu 0.0207(2) 0.0286(2) 0.0189(2) 0.000 0.00190(13) 0.000
S 0.0183(3) 0.0427(4) 0.0197(3) 0.000 0.0009(3) 0.000
N1 0.0259(9) 0.0280(9) 0.0243(8) -0.0012(7) 0.0008(7) -0.0026(7)
N3 0.0225(8) 0.0239(8) 0.0198(8) 0.0001(6) 0.0023(6) 0.0015(7)
N6 0.0229(8) 0.0251(8) 0.0185(8) 0.0023(6) 0.0015(6) 0.0012(6)
N4 0.0200(11) 0.0238(11) 0.0198(11) 0.000 0.0018(9) 0.000
N5 0.0190(11) 0.0218(11) 0.0215(11) 0.000 0.0043(9) 0.000
B 0.0240(15) 0.0252(15) 0.0167(14) 0.000 0.0031(11) 0.000
C1 0.0201(13) 0.0290(14) 0.0185(13) 0.000 0.0038(10) 0.000
C2 0.0403(13) 0.0290(11) 0.0417(13) 0.0022(10) 0.0022(10) -0.0029(10)
C3 0.0237(10) 0.0444(12) 0.0240(10) -0.0033(9) -0.0030(8) -0.0045(9)
C6 0.0195(9) 0.0221(9) 0.0268(10) -0.0010(8) -0.0004(7) -0.0002(7)
C7 0.0301(11) 0.0322(11) 0.0356(12) -0.0044(9) 0.0048(9) 0.0064(9)
C8 0.0239(9) 0.0233(10) 0.0302(11) 0.0029(8) -0.0004(8) 0.0014(8)
C9 0.0227(9) 0.0251(10) 0.0249(9) 0.0040(8) -0.0020(7) -0.0017(8)
C12 0.0189(13) 0.0211(13) 0.0288(15) 0.000 0.0000(11) 0.000
C11 0.0227(14) 0.0478(19) 0.0332(17) 0.000 -0.0068(12) 0.000
C13 0.0181(13) 0.0261(14) 0.0373(16) 0.000 0.0026(11) 0.000
C14 0.0227(14) 0.0187(12) 0.0314(15) 0.000 0.0062(11) 0.000
C15 0.0292(16) 0.0329(16) 0.0346(17) 0.000 0.0127(12) 0.000

loop_
_atom_type_symbol
_atom_type_description
_atom_type_scat_dispersion_real
_atom_type_scat_dispersion_imag
_atom_type_scat_source
C C 0.0033 0.0016 'International Tables Vol C Tables 4.2.6.8 and 6.1.1.4'
H H 0.0000 0.0000 'International Tables Vol C Tables 4.2.6.8 and 6.1.1.4'
B B 0.0013 0.0007 'International Tables Vol C Tables 4.2.6.8 and 6.1.1.4'
N N 0.0061 0.0033 'International Tables Vol C Tables 4.2.6.8 and 6.1.1.4'
S S 0.1246 0.1234 'International Tables Vol C Tables 4.2.6.8 and 6.1.1.4'
Cu Cu 0.3201 1.2651 'International Tables Vol C Tables 4.2.6.8 and 6.1.1.4'

loop_
_geom_angle_atom_site_label_1
_geom_angle_atom_site_label_2
_geom_angle_atom_site_label_3
_geom_angle
_geom_angle_site_symmetry_1
_geom_angle_site_symmetry_3
_geom_angle_publ_flag
N4 Cu N3 92.09(7) . 4_565 ?
N4 Cu N3 92.09(7) . . ?
N3 Cu N3 87.24(9) 4_565 . ?
N4 Cu S 134.84(7) . . ?
N3 Cu S 119.14(5) 4_565 . ?
N3 Cu S 119.14(5) . . ?
C1 S Cu 105.62(10) . . ?
C1 N1 C3 109.89(19) . . ?
C1 N1 C2 125.23(19) . . ?
C3 N1 C2 124.8(2) . . ?
C6 N3 N6 106.77(16) . . ?
C6 N3 Cu 138.58(14) . . ?
N6 N3 Cu 113.97(12) . . ?
C9 N6 N3 110.00(16) . . ?
C9 N6 B 129.44(19) . . ?
N3 N6 B 119.65(17) . . ?
C12 N4 N5 106.6(2) . . ?
C12 N4 Cu 139.1(2) . . ?
N5 N4 Cu 114.34(17) . . ?
C14 N5 N4 109.8(2) . . ?
C14 N5 B 129.1(2) . . ?
N4 N5 B 121.1(2) . . ?
N5 B N6 110.49(15) . 4_565 ?
N5 B N6 110.49(15) . . ?
N6 B N6 107.8(2) 4_565 . ?
N5 B H0 109.3 . . ?
N6 B H0 109.3 4_565 . ?
N6 B H0 109.3 . . ?
N1 C1 N1 105.9(2) . 4_565 ?
N1 C1 S 127.06(12) . . ?
N1 C1 S 127.06(12) 4_565 . ?
N1 C2 H2A 109.5 . . ?
N1 C2 H2B 109.5 . . ?
H2A C2 H2B 109.5 . . ?
N1 C2 H2C 109.5 . . ?
H2A C2 H2C 109.5 . . ?
H2B C2 H2C 109.5 . . ?
C3 C3 N1 107.18(13) 4_565 . ?
C3 C3 H3 126.4 4_565 . ?
N1 C3 H3 126.4 . . ?
N3 C6 C8 109.80(18) . . ?
N3 C6 C7 120.75(19) . . ?
C8 C6 C7 129.45(19) . . ?
C6 C7 H7A 109.5 . . ?
C6 C7 H7B 109.5 . . ?
H7A C7 H7B 109.5 . . ?
C6 C7 H7C 109.5 . . ?
H7A C7 H7C 109.5 . . ?
H7B C7 H7C 109.5 . . ?
C9 C8 C6 106.04(18) . . ?
C9 C8 H8A 127.0 . . ?
C6 C8 H8A 127.0 . . ?
N6 C9 C8 107.38(18) . . ?
N6 C9 C10 123.02(19) . . ?
C8 C9 C10 129.6(2) . . ?
C9 C10 H10A 109.5 . . ?
C9 C10 H10B 109.5 . . ?
H10A C10 H10B 109.5 . . ?
C9 C10 H10C 109.5 . . ?
H10A C10 H10C 109.5 . . ?
H10B C10 H10C 109.5 . . ?
N4 C12 C13 110.1(3) . . ?
N4 C12 C11 120.6(3) . . ?
C13 C12 C11 129.3(3) . . ?
C12 C11 H11A 109.5 . . ?
C12 C11 H11B 109.5 . . ?
H11A C11 H11B 109.5 . . ?
C12 C11 H11C 109.5 . . ?
H11A C11 H11C 109.5 . . ?
H11B C11 H11C 109.5 . . ?
C14 C13 C12 105.9(3) . . ?
C14 C13 H13A 127.1 . . ?
C12 C13 H13A 127.1 . . ?
N5 C14 C13 107.7(3) . . ?
N5 C14 C15 123.7(3) . . ?
C13 C14 C15 128.7(3) . . ?
C14 C15 H15A 109.5 . . ?
C14 C15 H15B 109.5 . . ?
H15A C15 H15B 109.5 . . ?
C14 C15 H15C 109.5 . . ?
H15A C15 H15C 109.5 . . ?
H15B C15 H15C 109.5 . . ?

loop_
_geom_bond_atom_site_label_1
_geom_bond_atom_site_label_2
_geom_bond_distance
_geom_bond_site_symmetry_2
_geom_bond_publ_flag
Cu N4 2.039(2) . ?
Cu N3 2.1250(17) 4_565 ?
Cu N3 2.1250(17) . ?
Cu S 2.2186(9) . ?
S C1 1.708(3) . ?
N1 C1 1.355(2) . ?
N1 C3 1.380(3) . ?
N1 C2 1.456(3) . ?
N3 C6 1.332(3) . ?
N3 N6 1.374(2) . ?
N6 C9 1.359(3) . ?
N6 B 1.550(2) . ?
N4 C12 1.337(4) . ?
N4 N5 1.377(3) . ?
N5 C14 1.354(4) . ?
N5 B 1.547(4) . ?
B N6 1.550(2) 4_565 ?
B H0 0.9800 . ?
C1 N1 1.355(2) 4_565 ?
C2 H2A 0.9600 . ?
C2 H2B 0.9600 . ?
C2 H2C 0.9600 . ?
C3 C3 1.347(5) 4_565 ?
C3 H3 0.9300 . ?
C6 C8 1.406(3) . ?
C6 C7 1.493(3) . ?
C7 H7A 0.9600 . ?
C7 H7B 0.9600 . ?
C7 H7C 0.9600 . ?
C8 C9 1.377(3) . ?
C8 H8A 0.9300 . ?
C9 C10 1.489(3) . ?
C10 H10A 0.9600 . ?
C10 H10B 0.9600 . ?
C10 H10C 0.9600 . ?
C12 C13 1.396(4) . ?
C12 C11 1.492(4) . ?
C11 H11A 0.9600 . ?
C11 H11B 0.9600 . ?
C11 H11C 0.9600 . ?
C13 C14 1.382(4) . ?
C13 H13A 0.9300 . ?
C14 C15 1.486(4) . ?
C15 H15A 0.9600 . ?
C15 H15B 0.9600 . ?
C15 H15C 0.9600 . ?
